data_4501384
loop_
_publ_author_name
'Kerr, Andrew T.'
'Cahill, Christopher L.'

_publ_section_title
;
 Crystal Engineering with the Uranyl Cation III. Mixed Aliphatic
 Dicarboxylate/Aromatic Dipyridyl Coordination Polymers: Synthesis,
 Structures, and Speciation
;
_journal_issue 12
_journal_name_full 'Crystal Growth &amp; Design'
_journal_page_first 5634
_journal_paper_doi 10.1021/cg2011869
_journal_volume 11
_journal_year 2011
_chemical_formula_sum 'C11 H13 N O5 U'
_chemical_formula_weight 477.25
_space_group_IT_number 14
_symmetry_cell_setting monoclinic
_symmetry_Int_Tables_number 14
_symmetry_space_group_name_Hall '-P 2ybc'
_symmetry_space_group_name_H-M 'P 1 21/c 1'
_atom_sites_solution_hydrogens geom
_atom_sites_solution_primary direct
_atom_sites_solution_secondary difmap
_audit_creation_method SHELXL-97
_cell_angle_alpha 90.00
_cell_angle_beta 113.185(2)
_cell_angle_gamma 90.00
_cell_formula_units_Z 4
_cell_length_a 9.4706(4)
_cell_length_b 8.3098(3)
_cell_length_c 17.9773(6)
_cell_measurement_reflns_used 25912
_cell_measurement_temperature 100(2)
_cell_measurement_theta_max 60.446
_cell_measurement_theta_min 4.917
_cell_volume 1300.53(9)
_computing_cell_refinement 'SAINT, Bruker-AXS'
_computing_data_collection 'APEX, Bruker-AXS'
_computing_data_reduction 'SAINT, Bruker-AXS'
_computing_molecular_graphics 'Crystal Maker (Palmer, 2009)'
_computing_structure_refinement 'SHELXL-97 (Sheldrick, 2008)'
_computing_structure_solution 'SHELXS-97 (Sheldrick, 1990)'
_diffrn_ambient_temperature 100(2)
_diffrn_measured_fraction_theta_full 0.999
_diffrn_measured_fraction_theta_max 0.946
_diffrn_measurement_device_type 'Siemens SMART, Bruker APEXII CCD'
_diffrn_measurement_method 'omega scans'
_diffrn_radiation_monochromator graphite
_diffrn_radiation_probe x-ray
_diffrn_radiation_type MoK\a
_diffrn_radiation_wavelength 0.71073
_diffrn_reflns_av_R_equivalents 0.0273
_diffrn_reflns_av_sigmaI/netI 0.0170
_diffrn_reflns_limit_h_max 13
_diffrn_reflns_limit_h_min -13
_diffrn_reflns_limit_k_max 8
_diffrn_reflns_limit_k_min -11
_diffrn_reflns_limit_l_max 25
_diffrn_reflns_limit_l_min -25
_diffrn_reflns_number 24748
_diffrn_reflns_theta_full 25.00
_diffrn_reflns_theta_max 30.42
_diffrn_reflns_theta_min 2.34
_diffrn_source 'fine-focus sealed tube'
_diffrn_source_type 'Siemens SMART'
_exptl_absorpt_coefficient_mu 12.492
_exptl_absorpt_correction_T_max 0.7461
_exptl_absorpt_correction_T_min 0.3722
_exptl_absorpt_correction_type empirical
_exptl_absorpt_process_details 'SADABS, G. Sheldrick (1999)'
_exptl_crystal_colour yellow
_exptl_crystal_density_diffrn 2.437
_exptl_crystal_density_method 'not measured'
_exptl_crystal_description plate
_exptl_crystal_F_000 872
_exptl_crystal_recrystallization_method Hydrothermal
_exptl_crystal_size_max 1.00
_exptl_crystal_size_mid 0.33
_exptl_crystal_size_min 0.10
_refine_diff_density_max 0.791
_refine_diff_density_min -0.621
_refine_diff_density_rms 0.096
_refine_ls_extinction_method none
_refine_ls_goodness_of_fit_ref 1.052
_refine_ls_hydrogen_treatment constr
_refine_ls_matrix_type full
_refine_ls_number_parameters 179
_refine_ls_number_reflns 3729
_refine_ls_number_restraints 8
_refine_ls_restrained_S_all 1.058
_refine_ls_R_factor_all 0.0224
_refine_ls_R_factor_gt 0.0174
_refine_ls_shift/su_max 0.001
_refine_ls_shift/su_mean 0.000
_refine_ls_structure_factor_coef Fsqd
_refine_ls_weighting_details 'calc w=1/[\s^2^(Fo^2^)+(0.0194P)^2^+1.1798P] where P=(Fo^2^+2Fc^2^)/3'
_refine_ls_weighting_scheme calc
_refine_ls_wR_factor_gt 0.0410
_refine_ls_wR_factor_ref 0.0428
_reflns_number_gt 3308
_reflns_number_total 3729
_reflns_threshold_expression >2\s(I)
_cod_data_source_file cg2011869_si_001.cif
_cod_data_source_block Compound6
_cod_original_cell_volume 1300.53(8)
_cod_original_sg_symbol_H-M 'P 21/c'
_cod_database_code 4501384

loop_
_symmetry_equiv_pos_as_xyz
'x, y, z'
'-x, y+1/2, -z+1/2'
'-x, -y, -z'
'x, -y-1/2, z-1/2'

loop_
_atom_site_label
_atom_site_type_symbol
_atom_site_fract_x
_atom_site_fract_y
_atom_site_fract_z
_atom_site_U_iso_or_equiv
_atom_site_adp_type
_atom_site_occupancy
_atom_site_symmetry_multiplicity
_atom_site_calc_flag
_atom_site_refinement_flags
_atom_site_disorder_group
C1 C 0.6172(3) 0.5705(3) 0.64671(16) 0.0478(6) Uani 1 1 d D .
C6 C 0.6662(3) 0.1026(3) 0.57856(14) 0.0421(6) Uani 1 1 d . .
H6 H 0.5614 0.1169 0.5491 0.050 Uiso 1 1 calc R .
C7 C 0.8703(3) 0.0977(5) 0.69849(16) 0.0601(9) Uani 1 1 d . .
H7 H 0.9114 0.1089 0.7545 0.072 Uiso 1 1 calc R .
C8 C 0.7567(3) 0.0645(3) 0.53717(14) 0.0413(6) Uani 1 1 d . .
H8 H 0.7127 0.0531 0.4812 0.050 Uiso 1 1 calc R .
C9 C 0.9685(3) 0.0589(5) 0.66172(16) 0.0620(9) Uani 1 1 d . .
H9 H 1.0724 0.0433 0.6929 0.074 Uiso 1 1 calc R .
C10 C 0.9135(3) 0.0431(3) 0.57884(14) 0.0384(5) Uani 1 1 d . .
C11 C 1.0191(3) 0.0062(3) 0.53929(14) 0.0417(6) Uani 1 1 d . .
H11 H 1.1218 -0.0099 0.5727 0.050 Uiso 1 1 calc R .
N1 N 0.7207(2) 0.1201(3) 0.65897(11) 0.0368(4) Uani 1 1 d . .
O1 O 0.3836(2) 0.1620(3) 0.64037(12) 0.0552(5) Uani 1 1 d . .
O2 O 0.7039(3) 0.2880(2) 0.81163(13) 0.0591(6) Uani 1 1 d . .
O4 O 0.5944(2) 0.4242(2) 0.64565(13) 0.0701(5) Uani 1 1 d . .
O5 O 0.60135(19) -0.0410(2) 0.76788(11) 0.0433(4) Uani 1 1 d . .
U1 U 0.540128(9) 0.227040(9) 0.727604(5) 0.03058(2) Uani 1 1 d . .
O3A O 0.6218(4) 0.6526(4) 0.7056(2) 0.0542(6) Uani 0.581(3) 1 d P 1
C2A C 0.7016(6) 0.6368(7) 0.5968(3) 0.0656(10) Uani 0.581(3) 1 d PD 1
H2A1 H 0.6262 0.6752 0.5456 0.079 Uiso 0.581(3) 1 calc PR 1
H2A2 H 0.7623 0.7286 0.6250 0.079 Uiso 0.581(3) 1 calc PR 1
C3A C 0.8064(7) 0.5189(8) 0.5795(4) 0.0774(16) Uani 0.581(3) 1 d PD 1
H3A1 H 0.8890 0.4882 0.6299 0.093 Uiso 0.581(3) 1 calc PR 1
H3A2 H 0.7490 0.4226 0.5550 0.093 Uiso 0.581(3) 1 calc PR 1
C4A C 0.8723(8) 0.5898(11) 0.5243(5) 0.114(2) Uani 0.581(3) 1 d PD 1
H4A1 H 0.7894 0.6364 0.4782 0.136 Uiso 0.581(3) 1 calc PR 1
H4A2 H 0.9410 0.6766 0.5526 0.136 Uiso 0.581(3) 1 calc PR 1
C5A C 0.9572(10) 0.4766(13) 0.4942(7) 0.136(3) Uani 0.581(3) 1 d PD 1
H5A1 H 0.9703 0.3734 0.5213 0.163 Uiso 1 1 calc R 1
H5A2 H 0.9050 0.4606 0.4363 0.163 Uiso 1 1 calc R 1
O3B O 0.5538(6) 0.6789(7) 0.6714(3) 0.0542(6) Uani 0.419(3) 1 d P 2
C5B C 0.9965(15) 0.4463(16) 0.5702(8) 0.136(3) Uani 0.419(3) 1 d PD 2
C4B C 0.8815(9) 0.5499(16) 0.5858(7) 0.114(2) Uani 0.419(3) 1 d PD 2
H4B1 H 0.9237 0.6579 0.5932 0.136 Uiso 0.419(3) 1 calc PR 2
H4B2 H 0.8851 0.5165 0.6382 0.136 Uiso 0.419(3) 1 calc PR 2
C3B C 0.7137(8) 0.5685(10) 0.5329(4) 0.0656(10) Uani 0.419(3) 1 d PD 2
H3B1 H 0.7054 0.6266 0.4846 0.079 Uiso 0.419(3) 1 calc PR 2
H3B2 H 0.6711 0.4620 0.5160 0.079 Uiso 0.419(3) 1 calc PR 2
C2B C 0.6161(8) 0.6527(10) 0.5690(4) 0.0656(10) Uani 0.419(3) 1 d PD 2
H2B1 H 0.5112 0.6568 0.5292 0.079 Uiso 0.419(3) 1 calc PR 2
H2B2 H 0.6521 0.7625 0.5819 0.079 Uiso 0.419(3) 1 calc PR 2

loop_
_atom_site_aniso_label
_atom_site_aniso_U_11
_atom_site_aniso_U_22
_atom_site_aniso_U_33
_atom_site_aniso_U_23
_atom_site_aniso_U_13
_atom_site_aniso_U_12
C1 0.0714(13) 0.0303(12) 0.0651(13) 0.0027(10) 0.0519(11) 0.0018(11)
C6 0.0353(10) 0.0487(15) 0.0474(12) -0.0122(10) 0.0219(9) -0.0031(10)
C7 0.0504(13) 0.099(3) 0.0359(12) 0.0043(13) 0.0227(10) 0.0210(15)
C8 0.0403(11) 0.0483(14) 0.0398(11) -0.0098(10) 0.0207(9) -0.0035(10)
C9 0.0413(12) 0.104(3) 0.0430(13) 0.0059(14) 0.0193(11) 0.0225(15)
C10 0.0402(10) 0.0392(13) 0.0449(11) 0.0025(9) 0.0264(9) 0.0067(9)
C11 0.0356(10) 0.0509(15) 0.0472(11) 0.0036(10) 0.0255(9) 0.0083(10)
N1 0.0428(9) 0.0356(10) 0.0417(9) -0.0012(8) 0.0272(7) 0.0015(8)
O1 0.0482(9) 0.0460(11) 0.0648(11) -0.0181(9) 0.0152(9) -0.0034(9)
O2 0.0659(12) 0.0423(11) 0.0539(11) -0.0139(9) 0.0073(10) -0.0024(9)
O4 0.1138(12) 0.0305(10) 0.1084(13) 0.0126(9) 0.0893(10) 0.0107(10)
O5 0.0537(8) 0.0222(8) 0.0689(10) 0.0051(7) 0.0403(7) 0.0023(7)
U1 0.04108(4) 0.01973(4) 0.03912(4) -0.00286(3) 0.02459(3) -0.00304(3)
O3A 0.0669(15) 0.0371(13) 0.0852(17) -0.0166(12) 0.0585(12) -0.0092(13)
C2A 0.084(2) 0.060(2) 0.073(2) 0.0167(17) 0.0519(18) -0.006(2)
C3A 0.103(3) 0.066(4) 0.105(3) 0.006(3) 0.086(3) 0.002(3)
C4A 0.123(4) 0.107(6) 0.162(5) 0.024(4) 0.111(4) 0.007(4)
C5A 0.225(8) 0.098(6) 0.137(4) -0.020(4) 0.128(5) -0.024(6)
O3B 0.0669(15) 0.0371(13) 0.0852(17) -0.0166(12) 0.0585(12) -0.0092(13)
C5B 0.225(8) 0.098(6) 0.137(4) -0.020(4) 0.128(5) -0.024(6)
C4B 0.123(4) 0.107(6) 0.162(5) 0.024(4) 0.111(4) 0.007(4)
C3B 0.084(2) 0.060(2) 0.073(2) 0.0167(17) 0.0519(18) -0.006(2)
C2B 0.084(2) 0.060(2) 0.073(2) 0.0167(17) 0.0519(18) -0.006(2)

loop_
_atom_type_symbol
_atom_type_description
_atom_type_scat_dispersion_real
_atom_type_scat_dispersion_imag
_atom_type_scat_source
C C 0.0033 0.0016 'International Tables Vol C Tables 4.2.6.8 and 6.1.1.4'
H H 0.0000 0.0000 'International Tables Vol C Tables 4.2.6.8 and 6.1.1.4'
N N 0.0061 0.0033 'International Tables Vol C Tables 4.2.6.8 and 6.1.1.4'
O O 0.0106 0.0060 'International Tables Vol C Tables 4.2.6.8 and 6.1.1.4'
U U -9.6767 9.6646 'International Tables Vol C Tables 4.2.6.8 and 6.1.1.4'

loop_
_geom_angle_atom_site_label_1
_geom_angle_atom_site_label_2
_geom_angle_atom_site_label_3
_geom_angle
_geom_angle_site_symmetry_1
_geom_angle_site_symmetry_3
O4 C1 O3A 120.0(3) . .
O4 C1 O3B 127.3(3) . .
O3A C1 O3B 33.8(3) . .
O4 C1 C2A 118.5(3) . .
O3A C1 C2A 116.9(3) . .
O3B C1 C2A 112.6(4) . .
O4 C1 C2B 118.8(4) . .
O3A C1 C2B 120.6(4) . .
O3B C1 C2B 99.7(4) . .
C2A C1 C2B 29.3(3) . .
N1 C6 C8 123.5(2) . .
N1 C6 H6 118.2 . .
C8 C6 H6 118.2 . .
N1 C7 C9 123.9(2) . .
N1 C7 H7 118.0 . .
C9 C7 H7 118.0 . .
C6 C8 C10 120.0(2) . .
C6 C8 H8 120.0 . .
C10 C8 H8 120.0 . .
C7 C9 C10 120.2(2) . .
C7 C9 H9 119.9 . .
C10 C9 H9 119.9 . .
C9 C10 C8 116.1(2) . .
C9 C10 C11 120.3(2) . .
C8 C10 C11 123.6(2) . .
C11 C11 C10 125.7(3) 3_756 .
C11 C11 H11 117.1 3_756 .
C10 C11 H11 117.1 . .
C7 N1 C6 116.1(2) . .
C7 N1 U1 123.54(16) . .
C6 N1 U1 119.92(15) . .
C1 O4 U1 138.14(19) . .
U1 O5 U1 135.24(7) . 2_646
O2 U1 O1 176.40(10) . .
O2 U1 O5 88.93(8) . .
O1 U1 O5 90.15(8) . .
O2 U1 O3B 81.94(15) . 2_646
O1 U1 O3B 101.14(15) . 2_646
O5 U1 O3B 73.87(14) . 2_646
O2 U1 O5 93.19(8) . 2_656
O1 U1 O5 89.48(8) . 2_656
O5 U1 O5 146.92(2) . 2_656
O3B U1 O5 73.77(14) 2_646 2_656
O2 U1 O3A 99.65(12) . 2_646
O1 U1 O3A 83.44(11) . 2_646
O5 U1 O3A 74.11(9) . 2_646
O3B U1 O3A 17.71(14) 2_646 2_646
O5 U1 O3A 73.00(9) 2_656 2_646
O2 U1 O4 90.06(10) . .
O1 U1 O4 88.35(9) . .
O5 U1 O4 139.01(7) . .
O3B U1 O4 146.27(14) 2_646 .
O5 U1 O4 74.04(6) 2_656 .
O3A U1 O4 146.04(10) 2_646 .
O2 U1 N1 89.07(9) . .
O1 U1 N1 87.33(8) . .
O5 U1 N1 72.30(6) . .
O3B U1 N1 145.10(13) 2_646 .
O5 U1 N1 140.68(6) 2_656 .
O3A U1 N1 145.07(10) 2_646 .
O4 U1 N1 66.71(7) . .
C1 O3A U1 139.5(2) . 2_656
C3A C2A C1 115.3(5) . .
C3A C2A H2A1 108.5 . .
C1 C2A H2A1 108.5 . .
C3A C2A H2A2 108.5 . .
C1 C2A H2A2 108.5 . .
H2A1 C2A H2A2 107.5 . .
C4A C3A C2A 111.3(6) . .
C4A C3A H3A1 109.4 . .
C2A C3A H3A1 109.4 . .
C4A C3A H3A2 109.4 . .
C2A C3A H3A2 109.4 . .
H3A1 C3A H3A2 108.0 . .
C5A C4A C3A 115.2(8) . .
C5A C4A C5A 26.4(6) . 3_766
C3A C4A C5A 128.7(7) . 3_766
C5A C4A H4A1 108.5 . .
C3A C4A H4A1 108.5 . .
C5A C4A H4A1 115.7 3_766 .
C5A C4A H4A2 108.5 . .
C3A C4A H4A2 108.5 . .
C5A C4A H4A2 82.2 3_766 .
H4A1 C4A H4A2 107.5 . .
C5A C5A C4A 103.0(16) 3_766 .
C5A C5A C4A 50.6(12) 3_766 3_766
C4A C5A C4A 153.6(6) . 3_766
C5A C5A H5A1 111.2 3_766 .
C4A C5A H5A1 111.2 . .
C4A C5A H5A1 83.0 3_766 .
C5A C5A H5A2 111.2 3_766 .
C4A C5A H5A2 111.2 . .
C4A C5A H5A2 83.0 3_766 .
H5A1 C5A H5A2 109.1 . .
C1 O3B U1 140.7(4) . 2_656
C5B C4B C3B 127.3(10) . .
C5B C4B H4B1 105.5 . .
C3B C4B H4B1 105.5 . .
C5B C4B H4B2 105.5 . .
C3B C4B H4B2 105.5 . .
H4B1 C4B H4B2 106.1 . .
C2B C3B C4B 116.9(7) . .
C2B C3B H3B1 108.1 . .
C4B C3B H3B1 108.1 . .
C2B C3B H3B2 108.1 . .
C4B C3B H3B2 108.1 . .
H3B1 C3B H3B2 107.3 . .
C3B C2B C1 113.5(6) . .
C3B C2B H2B1 108.9 . .
C1 C2B H2B1 108.9 . .
C3B C2B H2B2 108.9 . .
C1 C2B H2B2 108.9 . .
H2B1 C2B H2B2 107.7 . .

loop_
_geom_bond_atom_site_label_1
_geom_bond_atom_site_label_2
_geom_bond_distance
_geom_bond_site_symmetry_2
C1 O4 1.234(3) .
C1 O3A 1.246(4) .
C1 O3B 1.257(6) .
C1 C2A 1.521(6) .
C1 C2B 1.551(7) .
C6 N1 1.338(3) .
C6 C8 1.375(3) .
C6 H6 0.9300 .
C7 N1 1.325(3) .
C7 C9 1.375(4) .
C7 H7 0.9300 .
C8 C10 1.387(3) .
C8 H8 0.9300 .
C9 C10 1.377(4) .
C9 H9 0.9300 .
C10 C11 1.469(3) .
C11 C11 1.317(5) 3_756
C11 H11 0.9300 .
N1 U1 2.6263(19) .
O1 U1 1.7659(17) .
O2 U1 1.7604(19) .
O4 U1 2.390(2) .
O5 U1 2.3436(16) .
O5 U1 2.3667(16) 2_646
U1 O3B 2.349(5) 2_646
U1 O5 2.3667(16) 2_656
U1 O3A 2.372(3) 2_646
O3A U1 2.372(3) 2_656
C2A C3A 1.511(8) .
C2A H2A1 0.9700 .
C2A H2A2 0.9700 .
C3A C4A 1.486(8) .
C3A H3A1 0.9700 .
C3A H3A2 0.9700 .
C4A C5A 1.472(11) .
C4A C5A 1.856(13) 3_766
C4A H4A1 0.9700 .
C4A H4A2 0.9700 .
C5A C5A 0.848(17) 3_766
C5A C4A 1.856(13) 3_766
C5A H5A1 0.9700 .
C5A H5A2 0.9700 .
O3B U1 2.349(5) 2_656
C5B C4B 1.499(13) .
C4B C3B 1.504(10) .
C4B H4B1 0.9700 .
C4B H4B2 0.9700 .
C3B C2B 1.497(10) .
C3B H3B1 0.9700 .
C3B H3B2 0.9700 .
C2B H2B1 0.9700 .
C2B H2B2 0.9700 .

loop_
_geom_torsion_atom_site_label_1
_geom_torsion_atom_site_label_2
_geom_torsion_atom_site_label_3
_geom_torsion_atom_site_label_4
_geom_torsion
_geom_torsion_site_symmetry_1
_geom_torsion_site_symmetry_4
N1 C6 C8 C10 -0.4(4) . .
N1 C7 C9 C10 0.8(6) . .
C7 C9 C10 C8 -1.5(5) . .
C7 C9 C10 C11 178.3(3) . .
C6 C8 C10 C9 1.3(4) . .
C6 C8 C10 C11 -178.5(3) . .
C9 C10 C11 C11 -177.5(4) . 3_756
C8 C10 C11 C11 2.3(5) . 3_756
C9 C7 N1 C6 0.2(5) . .
C9 C7 N1 U1 -172.5(3) . .
C8 C6 N1 C7 -0.4(4) . .
C8 C6 N1 U1 172.6(2) . .
O3A C1 O4 U1 3.5(5) . .
O3B C1 O4 U1 -36.4(6) . .
C2A C1 O4 U1 158.8(3) . .
C2B C1 O4 U1 -167.7(3) . .
U1 O5 U1 O2 139.79(14) 2_646 .
U1 O5 U1 O1 -43.69(13) 2_646 .
U1 O5 U1 O3B 57.87(17) 2_646 2_646
U1 O5 U1 O5 45.59(12) 2_646 2_656
U1 O5 U1 O3A 39.44(13) 2_646 2_646
U1 O5 U1 O4 -131.35(12) 2_646 .
U1 O5 U1 N1 -130.84(12) 2_646 .
C1 O4 U1 O2 -54.5(3) . .
C1 O4 U1 O1 128.7(3) . .
C1 O4 U1 O5 -142.9(3) . .
C1 O4 U1 O3B 21.0(4) . 2_646
C1 O4 U1 O5 38.8(3) . 2_656
C1 O4 U1 O3A 53.1(4) . 2_646
C1 O4 U1 N1 -143.4(3) . .
C7 N1 U1 O2 14.8(2) . .
C6 N1 U1 O2 -157.6(2) . .
C7 N1 U1 O1 -165.4(3) . .
C6 N1 U1 O1 22.2(2) . .
C7 N1 U1 O5 -74.4(2) . .
C6 N1 U1 O5 113.2(2) . .
C7 N1 U1 O3B -59.7(4) . 2_646
C6 N1 U1 O3B 127.9(3) . 2_646
C7 N1 U1 O5 108.7(2) . 2_656
C6 N1 U1 O5 -63.7(2) . 2_656
C7 N1 U1 O3A -90.9(3) . 2_646
C6 N1 U1 O3A 96.7(2) . 2_646
C7 N1 U1 O4 105.2(3) . .
C6 N1 U1 O4 -67.18(19) . .
O4 C1 O3A U1 -62.6(5) . 2_656
O3B C1 O3A U1 50.8(5) . 2_656
C2A C1 O3A U1 141.7(4) . 2_656
C2B C1 O3A U1 108.4(5) . 2_656
O4 C1 C2A C3A -24.9(6) . .
O3A C1 C2A C3A 131.1(5) . .
O3B C1 C2A C3A 168.1(5) . .
C2B C1 C2A C3A -123.6(11) . .
C1 C2A C3A C4A 174.8(5) . .
C2A C3A C4A C5A -171.2(7) . .
C2A C3A C4A C5A 161.8(7) . 3_766
C3A C4A C5A C5A -127.3(17) . 3_766
C3A C4A C5A C4A -127.3(17) . 3_766
C5A C4A C5A C4A 0.000(2) 3_766 3_766
O4 C1 O3B U1 35.9(8) . 2_656
O3A C1 O3B U1 -53.5(6) . 2_656
C2A C1 O3B U1 -158.6(4) . 2_656
C2B C1 O3B U1 174.0(5) . 2_656
C5B C4B C3B C2B 168.0(11) . .
C4B C3B C2B C1 -58.6(10) . .
O4 C1 C2B C3B -49.3(7) . .
O3A C1 C2B C3B 139.6(5) . .
O3B C1 C2B C3B 168.0(6) . .
C2A C1 C2B C3B 48.5(7) . .
